data_2228360
loop_
_publ_author_name
'Li, Yu-Feng'

_publ_section_title
;
 1-(4-Chlorobenzylidene)-4-ethylthiosemicarbazide
;
_journal_coeditor_code HB5737
_journal_issue 12
_journal_name_full 'Acta Crystallographica Section E'
_journal_page_first o3256
_journal_paper_doi 10.1107/S1600536810047446
_journal_volume 66
_journal_year 2010
_chemical_formula_iupac 'C10 H12 Cl N3 S'
_chemical_formula_moiety 'C10 H12 Cl N3 S'
_chemical_formula_sum 'C10 H12 Cl N3 S'
_chemical_formula_weight 241.75
_chemical_name_systematic
;
1-(4-Chlorobenzylidene)-4-ethylthiosemicarbazide
;
_space_group_IT_number 14
_symmetry_cell_setting monoclinic
_symmetry_space_group_name_Hall '-P 2ybc'
_symmetry_space_group_name_H-M 'P 1 21/c 1'
_atom_sites_solution_hydrogens geom
_atom_sites_solution_primary direct
_atom_sites_solution_secondary difmap
_audit_creation_method SHELXL-97
_cell_angle_alpha 90.00
_cell_angle_beta 102.59(3)
_cell_angle_gamma 90.00
_cell_formula_units_Z 4
_cell_length_a 4.6769(10)
_cell_length_b 26.727(6)
_cell_length_c 9.791(3)
_cell_measurement_reflns_used 2723
_cell_measurement_temperature 293(2)
_cell_measurement_theta_max 27.49
_cell_measurement_theta_min 3.05
_cell_volume 1194.4(5)
_computing_cell_refinement 'SAINT (Bruker, 1997)'
_computing_data_collection 'SMART (Bruker, 1997)'
_computing_data_reduction 'SAINT (Bruker, 1997)'
_computing_molecular_graphics 'SHELXTL (Sheldrick, 2008)'
_computing_publication_material 'SHELXTL (Sheldrick, 2008)'
_computing_structure_refinement 'SHELXL97 (Sheldrick, 2008)'
_computing_structure_solution 'SHELXS97 (Sheldrick, 2008)'
_diffrn_ambient_temperature 293(2)
_diffrn_measured_fraction_theta_full 0.997
_diffrn_measured_fraction_theta_max 0.997
_diffrn_measurement_device_type 'Bruker SMART CCD'
_diffrn_measurement_method 'phi and omega scans'
_diffrn_radiation_monochromator graphite
_diffrn_radiation_source 'fine-focus sealed tube'
_diffrn_radiation_type MoK\a
_diffrn_radiation_wavelength 0.71073
_diffrn_reflns_av_R_equivalents 0.0658
_diffrn_reflns_av_sigmaI/netI 0.0513
_diffrn_reflns_limit_h_max 5
_diffrn_reflns_limit_h_min -6
_diffrn_reflns_limit_k_max 34
_diffrn_reflns_limit_k_min -34
_diffrn_reflns_limit_l_max 12
_diffrn_reflns_limit_l_min -12
_diffrn_reflns_number 11437
_diffrn_reflns_theta_full 27.49
_diffrn_reflns_theta_max 27.49
_diffrn_reflns_theta_min 3.05
_exptl_absorpt_coefficient_mu 0.466
_exptl_absorpt_correction_type none
_exptl_crystal_colour colorless
_exptl_crystal_density_diffrn 1.344
_exptl_crystal_density_method 'not measured'
_exptl_crystal_description bar
_exptl_crystal_F_000 504
_exptl_crystal_size_max 0.22
_exptl_crystal_size_mid 0.20
_exptl_crystal_size_min 0.18
_refine_diff_density_max 0.329
_refine_diff_density_min -0.335
_refine_ls_extinction_method none
_refine_ls_goodness_of_fit_ref 1.089
_refine_ls_hydrogen_treatment constr
_refine_ls_matrix_type full
_refine_ls_number_parameters 136
_refine_ls_number_reflns 2723
_refine_ls_number_restraints 0
_refine_ls_restrained_S_all 1.089
_refine_ls_R_factor_all 0.1275
_refine_ls_R_factor_gt 0.0678
_refine_ls_shift/su_max 0.000
_refine_ls_shift/su_mean 0.000
_refine_ls_structure_factor_coef Fsqd
_refine_ls_weighting_details 'calc w=1/[\s^2^(Fo^2^)+(0.1156P)^2^+1.1747P] where P=(Fo^2^+2Fc^2^)/3'
_refine_ls_weighting_scheme calc
_refine_ls_wR_factor_gt 0.2325
_refine_ls_wR_factor_ref 0.2721
_reflns_number_gt 1388
_reflns_number_total 2723
_reflns_threshold_expression I>2sigma(I)
_cod_data_source_file hb5737.cif
_cod_data_source_block I
_cod_original_sg_symbol_H-M 'P 21/c'
_cod_database_code 2228360
_cod_database_fobs_code 2228360

loop_
_symmetry_equiv_pos_as_xyz
'x, y, z'
'-x, y+1/2, -z+1/2'
'-x, -y, -z'
'x, -y-1/2, z-1/2'

loop_
_atom_site_type_symbol
_atom_site_label
_atom_site_fract_x
_atom_site_fract_y
_atom_site_fract_z
_atom_site_U_iso_or_equiv
_atom_site_adp_type
_atom_site_calc_flag
_atom_site_refinement_flags
_atom_site_occupancy
_atom_site_disorder_assembly
_atom_site_disorder_group
S S1 1.2104(3) -0.01352(5) 0.72223(14) 0.0738(5) Uani d . 1 . .
Cl Cl1 -0.3450(4) 0.27875(6) 0.46099(18) 0.1022(6) Uani d . 1 . .
N N2 0.7928(8) 0.04912(15) 0.6097(4) 0.0637(10) Uani d . 1 . .
H H2A 0.7695 0.0311 0.5354 0.076 Uiso calc R 1 . .
N N3 0.6207(8) 0.09071(14) 0.6128(4) 0.0616(10) Uani d . 1 . .
C C5 0.2251(9) 0.14199(17) 0.4970(5) 0.0576(11) Uani d . 1 . .
C C4 0.4166(10) 0.09865(18) 0.5041(5) 0.0622(11) Uani d . 1 . .
H H4A 0.3907 0.0765 0.4291 0.075 Uiso calc R 1 . .
N N1 1.0195(10) 0.06662(17) 0.8346(4) 0.0789(13) Uani d . 1 . .
H H1A 0.8985 0.0912 0.8260 0.095 Uiso calc R 1 . .
C C10 0.0157(10) 0.15053(19) 0.3771(5) 0.0664(12) Uani d . 1 . .
H H10A -0.0066 0.1281 0.3028 0.080 Uiso calc R 1 . .
C C6 0.2528(11) 0.1751(2) 0.6072(5) 0.0723(13) Uani d . 1 . .
H H6A 0.3933 0.1695 0.6889 0.087 Uiso calc R 1 . .
C C9 -0.1627(11) 0.1925(2) 0.3665(5) 0.0709(13) Uani d . 1 . .
H H9A -0.3045 0.1983 0.2853 0.085 Uiso calc R 1 . .
C C3 0.9998(10) 0.03689(17) 0.7250(5) 0.0602(11) Uani d . 1 . .
C C8 -0.1287(11) 0.22552(19) 0.4764(5) 0.0679(12) Uani d . 1 . .
C C7 0.0731(14) 0.2164(2) 0.5967(6) 0.0836(16) Uani d . 1 . .
H H7A 0.0898 0.2382 0.6721 0.100 Uiso calc R 1 . .
C C2 1.2242(16) 0.0617(2) 0.9669(6) 0.096(2) Uani d . 1 . .
H H2B 1.1446 0.0383 1.0247 0.116 Uiso calc R 1 . .
H H2C 1.4045 0.0475 0.9506 0.116 Uiso calc R 1 . .
C C1 1.290(2) 0.1061(3) 1.0404(9) 0.130(3) Uani d . 1 . .
H H1B 1.4287 0.0997 1.1264 0.196 Uiso calc R 1 . .
H H1C 1.1142 0.1199 1.0606 0.196 Uiso calc R 1 . .
H H1D 1.3723 0.1294 0.9851 0.196 Uiso calc R 1 . .

loop_
_atom_site_aniso_label
_atom_site_aniso_U_11
_atom_site_aniso_U_22
_atom_site_aniso_U_33
_atom_site_aniso_U_12
_atom_site_aniso_U_13
_atom_site_aniso_U_23
S1 0.0781(9) 0.0700(8) 0.0700(8) 0.0180(6) 0.0089(6) 0.0022(6)
Cl1 0.1142(13) 0.0852(11) 0.1023(12) 0.0396(9) 0.0129(9) 0.0139(8)
N2 0.060(2) 0.069(2) 0.061(2) 0.0125(19) 0.0087(17) -0.0022(18)
N3 0.060(2) 0.062(2) 0.063(2) 0.0073(19) 0.0145(18) 0.0012(17)
C5 0.054(2) 0.062(3) 0.055(2) -0.002(2) 0.0104(19) 0.0026(19)
C4 0.057(3) 0.069(3) 0.059(3) 0.008(2) 0.010(2) -0.001(2)
N1 0.087(3) 0.079(3) 0.063(3) 0.025(2) 0.000(2) -0.008(2)
C10 0.063(3) 0.070(3) 0.062(3) 0.002(2) 0.006(2) -0.001(2)
C6 0.072(3) 0.077(3) 0.060(3) 0.014(3) -0.003(2) -0.004(2)
C9 0.066(3) 0.077(3) 0.064(3) 0.009(3) 0.001(2) 0.013(2)
C3 0.057(2) 0.063(3) 0.062(3) 0.006(2) 0.013(2) 0.005(2)
C8 0.068(3) 0.067(3) 0.067(3) 0.011(2) 0.011(2) 0.012(2)
C7 0.098(4) 0.079(4) 0.068(3) 0.025(3) 0.005(3) -0.011(3)
C2 0.111(5) 0.085(4) 0.077(4) 0.012(4) -0.014(3) -0.005(3)
C1 0.153(7) 0.094(5) 0.112(6) -0.002(5) -0.039(5) -0.022(4)

loop_
_atom_type_symbol
_atom_type_description
_atom_type_scat_dispersion_real
_atom_type_scat_dispersion_imag
_atom_type_scat_source
C C 0.0033 0.0016 'International Tables Vol C Tables 4.2.6.8 and 6.1.1.4'
H H 0.0000 0.0000 'International Tables Vol C Tables 4.2.6.8 and 6.1.1.4'
Cl Cl 0.1484 0.1585 'International Tables Vol C Tables 4.2.6.8 and 6.1.1.4'
N N 0.0061 0.0033 'International Tables Vol C Tables 4.2.6.8 and 6.1.1.4'
S S 0.1246 0.1234 'International Tables Vol C Tables 4.2.6.8 and 6.1.1.4'

loop_
_geom_angle_atom_site_label_1
_geom_angle_atom_site_label_2
_geom_angle_atom_site_label_3
_geom_angle_site_symmetry_1
_geom_angle_site_symmetry_3
_geom_angle
_geom_angle_publ_flag
C3 N2 N3 . . 119.4(4) ?
C3 N2 H2A . . 120.3 ?
N3 N2 H2A . . 120.3 ?
C4 N3 N2 . . 116.6(4) ?
C10 C5 C6 . . 119.3(4) ?
C10 C5 C4 . . 119.3(4) ?
C6 C5 C4 . . 121.4(4) ?
N3 C4 C5 . . 120.6(4) ?
N3 C4 H4A . . 119.7 ?
C5 C4 H4A . . 119.7 ?
C3 N1 C2 . . 126.2(5) ?
C3 N1 H1A . . 116.9 ?
C2 N1 H1A . . 116.9 ?
C5 C10 C9 . . 120.2(5) ?
C5 C10 H10A . . 119.9 ?
C9 C10 H10A . . 119.9 ?
C5 C6 C7 . . 120.3(5) ?
C5 C6 H6A . . 119.9 ?
C7 C6 H6A . . 119.9 ?
C8 C9 C10 . . 119.7(4) ?
C8 C9 H9A . . 120.2 ?
C10 C9 H9A . . 120.2 ?
N1 C3 N2 . . 116.2(4) ?
N1 C3 S1 . . 124.1(4) ?
N2 C3 S1 . . 119.7(4) ?
C7 C8 C9 . . 120.3(5) ?
C7 C8 Cl1 . . 120.2(4) ?
C9 C8 Cl1 . . 119.5(4) ?
C8 C7 C6 . . 120.2(5) ?
C8 C7 H7A . . 119.9 ?
C6 C7 H7A . . 119.9 ?
C1 C2 N1 . . 114.7(6) ?
C1 C2 H2B . . 108.6 ?
N1 C2 H2B . . 108.6 ?
C1 C2 H2C . . 108.6 ?
N1 C2 H2C . . 108.6 ?
H2B C2 H2C . . 107.6 ?
C2 C1 H1B . . 109.5 ?
C2 C1 H1C . . 109.5 ?
H1B C1 H1C . . 109.5 ?
C2 C1 H1D . . 109.5 ?
H1B C1 H1D . . 109.5 ?
H1C C1 H1D . . 109.5 ?

loop_
_geom_bond_atom_site_label_1
_geom_bond_atom_site_label_2
_geom_bond_site_symmetry_2
_geom_bond_distance
_geom_bond_publ_flag
S1 C3 . 1.673(5) ?
Cl1 C8 . 1.733(5) ?
N2 C3 . 1.357(6) ?
N2 N3 . 1.377(5) ?
N2 H2A . 0.8600 ?
N3 C4 . 1.283(6) ?
C5 C10 . 1.374(6) ?
C5 C6 . 1.379(7) ?
C5 C4 . 1.457(6) ?
C4 H4A . 0.9300 ?
N1 C3 . 1.322(6) ?
N1 C2 . 1.439(7) ?
N1 H1A . 0.8600 ?
C10 C9 . 1.389(7) ?
C10 H10A . 0.9300 ?
C6 C7 . 1.379(7) ?
C6 H6A . 0.9300 ?
C9 C8 . 1.373(7) ?
C9 H9A . 0.9300 ?
C8 C7 . 1.361(7) ?
C7 H7A . 0.9300 ?
C2 C1 . 1.386(9) ?
C2 H2B . 0.9700 ?
C2 H2C . 0.9700 ?
C1 H1B . 0.9600 ?
C1 H1C . 0.9600 ?
C1 H1D . 0.9600 ?

loop_
_geom_hbond_atom_site_label_D
_geom_hbond_atom_site_label_H
_geom_hbond_atom_site_label_A
_geom_hbond_site_symmetry_A
_geom_hbond_distance_DH
_geom_hbond_distance_HA
_geom_hbond_distance_DA
_geom_hbond_angle_DHA
N2 H2A S1 3_756 0.86 2.59 3.383(4) 154

loop_
_cod_related_entry_id
_cod_related_entry_database
_cod_related_entry_code
1 ChemSpider 6040065
